data_7201965
loop_
_publ_author_name
'Qi, Yan'
'Che, Yun-Xia'
'Zheng, Ji-Min'

_publ_section_title
;
 A zinc(ii) coordination polymer constructed from mixed-ligand
 1,2-bis(2-(1H-imidazol-1-yl)ethoxy)ethane and 1,4-benzenedicarboxylic
 acid
;
_journal_issue 9
_journal_name_full CrystEngComm
_journal_page_first 1137
_journal_paper_doi 10.1039/b801387j
_journal_volume 10
_journal_year 2008
_chemical_formula_sum 'C36 H30 N4 O14 Zn3'
_chemical_formula_weight 938.75
_chemical_name_systematic
;
?
;
_space_group_IT_number 15
_symmetry_cell_setting monoclinic
_symmetry_space_group_name_Hall '-C 2yc'
_symmetry_space_group_name_H-M 'C 1 2/c 1'
_atom_sites_solution_hydrogens geom
_atom_sites_solution_primary direct
_atom_sites_solution_secondary difmap
_audit_creation_method SHELXL-97
_cell_angle_alpha 90.00
_cell_angle_beta 104.14(3)
_cell_angle_gamma 90.00
_cell_formula_units_Z 4
_cell_length_a 22.482(5)
_cell_length_b 9.5886(19)
_cell_length_c 18.532(4)
_cell_measurement_reflns_used 15182
_cell_measurement_temperature 298(2)
_cell_measurement_theta_max 27.48
_cell_measurement_theta_min 3.13
_cell_volume 3873.9(15)
_computing_cell_refinement 'RAXIS-RAPID Auto(Rigaku, 2004)'
_computing_data_collection 'RAXIS-RAPID Auto(Rigaku, 2004)'
_computing_data_reduction 'CrystalStructure(Rigaku/MSC, 2004)'
_computing_molecular_graphics 'SHELXL-97 (Sheldrick, 2001)'
_computing_publication_material 'SHELXL-97 (Sheldrick, 1997)'
_computing_structure_refinement 'SHELXL-97 (Sheldrick, 1997)'
_computing_structure_solution 'SHELXS-97 (Sheldrick, 1997)'
_diffrn_ambient_temperature 298(2)
_diffrn_measured_fraction_theta_full 0.999
_diffrn_measured_fraction_theta_max 0.999
_diffrn_measurement_device_type 'rigaku r-axis rapid IP area detector'
_diffrn_measurement_method '\w scans'
_diffrn_radiation_monochromator graphite
_diffrn_radiation_probe x-ray
_diffrn_radiation_type MoK\a
_diffrn_radiation_wavelength 0.71073
_diffrn_reflns_av_R_equivalents 0.0367
_diffrn_reflns_av_sigmaI/netI 0.0321
_diffrn_reflns_limit_h_max 29
_diffrn_reflns_limit_h_min -29
_diffrn_reflns_limit_k_max 12
_diffrn_reflns_limit_k_min -11
_diffrn_reflns_limit_l_max 24
_diffrn_reflns_limit_l_min -24
_diffrn_reflns_number 18553
_diffrn_reflns_theta_full 27.48
_diffrn_reflns_theta_max 27.48
_diffrn_reflns_theta_min 3.08
_diffrn_source 'rotating anode'
_exptl_absorpt_coefficient_mu 1.915
_exptl_absorpt_correction_T_max 0.8272
_exptl_absorpt_correction_T_min 0.6949
_exptl_absorpt_correction_type multi-scan
_exptl_crystal_colour Colorless
_exptl_crystal_density_diffrn 1.610
_exptl_crystal_density_method 'not measured'
_exptl_crystal_description Block
_exptl_crystal_F_000 1904
_exptl_crystal_size_max 0.20
_exptl_crystal_size_mid 0.18
_exptl_crystal_size_min 0.10
_refine_diff_density_max 0.525
_refine_diff_density_min -0.283
_refine_diff_density_rms 0.058
_refine_ls_extinction_coef 0.00048(12)
_refine_ls_extinction_expression Fc^*^=kFc[1+0.001xFc^2^\l^3^/sin(2\q)]^-1/4^
_refine_ls_extinction_method SHELXL
_refine_ls_goodness_of_fit_ref 1.043
_refine_ls_hydrogen_treatment ref
_refine_ls_matrix_type full
_refine_ls_number_parameters 291
_refine_ls_number_reflns 4439
_refine_ls_number_restraints 7
_refine_ls_restrained_S_all 1.045
_refine_ls_R_factor_all 0.0362
_refine_ls_R_factor_gt 0.0284
_refine_ls_shift/su_max 0.001
_refine_ls_shift/su_mean 0.000
_refine_ls_structure_factor_coef Fsqd
_refine_ls_weighting_details 'calc w=1/[\s^2^(Fo^2^)+(0.0299P)^2^+4.0244P] where P=(Fo^2^+2Fc^2^)/3'
_refine_ls_weighting_scheme calc
_refine_ls_wR_factor_gt 0.0668
_refine_ls_wR_factor_ref 0.0702
_reflns_number_gt 3811
_reflns_number_total 4439
_reflns_threshold_expression >2sigma(I)
_cod_data_source_file b801387j.txt
_cod_data_source_block shelxl
_cod_depositor_comments
;
The following automatic conversions were performed:
'_symmetry_cell_setting' value 'Monoclinic' changed to 'monoclinic'
according to '/home/saulius/struct/CIF-dictionaries/cif_core.dic'
dictionary named 'cif_core.dic' version 2.4.1 from 2010-06-29.

Automatic conversion script
Id: cif_fix_enum 1527 2010-12-29 10:47:43Z saulius 
;
_cod_original_cell_volume 3874.0(13)
_cod_original_sg_symbol_H-M C2/c
_cod_database_code 7201965

loop_
_symmetry_equiv_pos_as_xyz
'x, y, z'
'-x, y, -z+1/2'
'x+1/2, y+1/2, z'
'-x+1/2, y+1/2, -z+1/2'
'-x, -y, -z'
'x, -y, z-1/2'
'-x+1/2, -y+1/2, -z'
'x+1/2, -y+1/2, z-1/2'

loop_
_atom_site_label
_atom_site_type_symbol
_atom_site_fract_x
_atom_site_fract_y
_atom_site_fract_z
_atom_site_U_iso_or_equiv
_atom_site_adp_type
_atom_site_occupancy
_atom_site_symmetry_multiplicity
_atom_site_calc_flag
_atom_site_refinement_flags
_atom_site_disorder_assembly
_atom_site_disorder_group
C1 C 0.28805(10) -0.1357(2) 0.02280(12) 0.0300(4) Uani 1 1 d . . .
C2 C 0.33011(10) -0.0146(2) 0.04859(12) 0.0330(5) Uani 1 1 d . A .
C3 C 0.33936(10) 0.3314(2) 0.15249(11) 0.0308(4) Uani 1 1 d . A .
C4 C 0.34131(10) 0.3908(2) 0.22799(11) 0.0321(4) Uani 1 1 d . . .
C5 C 0.24816(11) -0.1370(2) -0.04679(12) 0.0370(5) Uani 1 1 d . . .
H5 H 0.2469 -0.0615 -0.0786 0.044 Uiso 1 1 calc R . .
C6 C 0.28994(12) -0.2497(2) 0.06949(13) 0.0392(5) Uani 1 1 d . . .
H6 H 0.3170 -0.2499 0.1163 0.047 Uiso 1 1 calc R . .
C7 C 0.39637(10) 0.4180(2) 0.27820(12) 0.0363(5) Uani 1 1 d . . .
H7 H 0.4330 0.3933 0.2667 0.044 Uiso 1 1 calc R . .
C8 C 0.34379(10) 0.5985(2) 0.43258(11) 0.0309(4) Uani 1 1 d . . .
C9 C 0.34312(10) 0.5174(2) 0.36311(11) 0.0318(4) Uani 1 1 d . . .
C10 C 0.39753(10) 0.4814(2) 0.34518(12) 0.0371(5) Uani 1 1 d . . .
H10 H 0.4349 0.5000 0.3785 0.045 Uiso 1 1 calc R . .
C11 C 0.28776(11) 0.4854(3) 0.31431(13) 0.0453(6) Uani 1 1 d . . .
H11 H 0.2511 0.5063 0.3268 0.054 Uiso 1 1 calc R . .
C12 C 0.28684(11) 0.4224(3) 0.24711(13) 0.0453(6) Uani 1 1 d . . .
H12 H 0.2495 0.4010 0.2144 0.054 Uiso 1 1 calc R . .
C13 C 0.52872(13) 0.1799(4) 0.03492(17) 0.0609(8) Uani 1 1 d . A .
H13 H 0.5237 0.2225 -0.0113 0.073 Uiso 1 1 calc R . .
C14 C 0.51043(12) 0.0977(4) 0.13381(17) 0.0628(8) Uani 1 1 d . A .
H14 H 0.4901 0.0703 0.1696 0.075 Uiso 1 1 calc R . .
C15 C 0.61342(16) 0.0164(5) 0.2058(3) 0.0839(11) Uani 1 1 d D . .
C16 C 0.5982(5) -0.1260(10) 0.2177(7) 0.093(4) Uani 0.527(7) 1 d PD A 1
H16C H 0.5959 -0.1811 0.1732 0.112 Uiso 0.527(7) 1 calc PR A 1
H16D H 0.6287 -0.1669 0.2584 0.112 Uiso 0.527(7) 1 calc PR A 1
C17 C 0.58189(13) 0.1329(4) 0.07744(19) 0.0692(9) Uani 1 1 d . . .
H17 H 0.6197 0.1344 0.0655 0.083 Uiso 1 1 calc R A .
C18 C 0.5163(7) -0.2575(10) 0.2369(10) 0.091(2) Uani 0.455(11) 1 d PD . 1
H18A H 0.5001 -0.2907 0.1865 0.109 Uiso 0.455(11) 1 d PRD . 1
H18B H 0.5485 -0.3208 0.2616 0.109 Uiso 0.455(11) 1 d PRD . 1
C16' C 0.6131(6) -0.1353(9) 0.1872(8) 0.094(4) Uani 0.473(7) 1 d PD A 2
H16A H 0.6462 -0.1817 0.2224 0.113 Uiso 0.473(7) 1 calc PR A 2
H16B H 0.6201 -0.1463 0.1379 0.113 Uiso 0.473(7) 1 calc PR A 2
C18' C 0.5476(6) -0.2435(10) 0.2628(5) 0.091(2) Uani 0.545(11) 1 d PD A 2
H18C H 0.5653 -0.1754 0.3007 0.109 Uiso 0.545(11) 1 d PR . 2
H18D H 0.5649 -0.3350 0.2773 0.109 Uiso 0.545(11) 1 d PR . 2
H15A H 0.6513(11) 0.039(4) 0.193(2) 0.107(14) Uiso 1 1 d D . .
H15B H 0.612(2) 0.062(5) 0.2516(16) 0.15(2) Uiso 1 1 d D . .
N1 N 0.48334(9) 0.1555(2) 0.07007(11) 0.0403(4) Uani 1 1 d . . .
N2 N 0.57045(10) 0.0828(3) 0.14120(14) 0.0593(6) Uani 1 1 d . A .
O1 O 0.5415(2) -0.1202(5) 0.2347(3) 0.0760(19) Uani 0.527(7) 1 d PD A 1
O2 O 0.36993(9) -0.02006(19) 0.10666(11) 0.0587(5) Uani 1 1 d . . .
O3 O 0.32388(6) 0.09468(14) 0.00555(8) 0.0295(3) Uani 1 1 d . . .
O4 O 0.39105(7) 0.30688(18) 0.13894(9) 0.0413(4) Uani 1 1 d . . .
O5 O 0.28853(7) 0.31166(17) 0.10912(8) 0.0382(4) Uani 1 1 d . . .
O6 O 0.39392(7) 0.65385(19) 0.46530(9) 0.0442(4) Uani 1 1 d . . .
O7 O 0.29479(7) 0.60816(16) 0.45222(8) 0.0367(4) Uani 1 1 d . . .
O1' O 0.5530(3) -0.2026(6) 0.1895(3) 0.078(2) Uani 0.473(7) 1 d PD A 2
Zn1 Zn 0.396829(10) 0.21499(2) 0.047413(12) 0.02659(8) Uani 1 1 d . . .
Zn2 Zn 0.2500 0.2500 0.0000 0.02467(9) Uani 1 2 d S . .

loop_
_atom_site_aniso_label
_atom_site_aniso_U_11
_atom_site_aniso_U_22
_atom_site_aniso_U_33
_atom_site_aniso_U_23
_atom_site_aniso_U_13
_atom_site_aniso_U_12
C1 0.0322(11) 0.0243(10) 0.0331(10) -0.0010(8) 0.0073(9) 0.0002(8)
C2 0.0357(11) 0.0264(10) 0.0363(11) 0.0001(8) 0.0077(10) -0.0005(8)
C3 0.0404(12) 0.0285(10) 0.0242(10) -0.0026(8) 0.0093(9) 0.0005(9)
C4 0.0372(11) 0.0352(11) 0.0240(10) -0.0061(8) 0.0075(9) -0.0015(9)
C5 0.0473(13) 0.0265(11) 0.0334(11) 0.0044(8) 0.0025(10) -0.0018(9)
C6 0.0450(13) 0.0331(12) 0.0331(11) 0.0029(9) -0.0026(10) -0.0028(9)
C7 0.0312(11) 0.0461(13) 0.0318(11) -0.0127(9) 0.0081(9) 0.0027(9)
C8 0.0393(12) 0.0304(11) 0.0231(9) -0.0020(8) 0.0075(9) 0.0047(9)
C9 0.0360(11) 0.0354(11) 0.0237(10) -0.0067(8) 0.0066(9) 0.0019(9)
C10 0.0307(11) 0.0479(13) 0.0303(11) -0.0129(10) 0.0030(9) 0.0008(9)
C11 0.0326(12) 0.0682(17) 0.0364(12) -0.0179(12) 0.0108(10) 0.0028(11)
C12 0.0305(12) 0.0726(17) 0.0305(11) -0.0183(11) 0.0028(10) 0.0000(11)
C13 0.0426(15) 0.093(2) 0.0523(16) 0.0056(16) 0.0211(13) 0.0023(15)
C14 0.0375(14) 0.095(2) 0.0552(17) 0.0212(16) 0.0092(13) 0.0155(15)
C15 0.0445(19) 0.108(3) 0.085(3) 0.000(2) -0.0118(18) 0.024(2)
C16 0.064(7) 0.124(9) 0.081(7) 0.052(6) -0.003(5) 0.025(6)
C17 0.0363(15) 0.104(3) 0.071(2) -0.0186(19) 0.0197(15) 0.0085(15)
C18 0.122(9) 0.052(3) 0.083(7) -0.010(4) -0.005(5) 0.014(4)
C16' 0.048(6) 0.102(8) 0.121(12) 0.018(7) -0.003(6) 0.010(5)
C18' 0.122(9) 0.052(3) 0.083(7) -0.010(4) -0.005(5) 0.014(4)
N1 0.0325(10) 0.0476(12) 0.0416(11) 0.0004(9) 0.0103(9) 0.0060(8)
N2 0.0349(12) 0.0717(16) 0.0671(16) 0.0023(13) 0.0043(11) 0.0131(11)
O1 0.075(3) 0.074(3) 0.070(3) 0.005(2) 0.001(2) 0.015(2)
O2 0.0612(12) 0.0428(10) 0.0543(11) 0.0117(8) -0.0204(9) -0.0164(9)
O3 0.0309(7) 0.0252(7) 0.0324(7) -0.0004(6) 0.0079(6) -0.0023(6)
O4 0.0406(9) 0.0541(10) 0.0302(8) -0.0147(7) 0.0105(7) -0.0028(8)
O5 0.0424(9) 0.0482(9) 0.0217(7) -0.0076(6) 0.0032(7) 0.0022(7)
O6 0.0377(9) 0.0569(11) 0.0368(9) -0.0228(8) 0.0067(7) 0.0000(8)
O7 0.0423(9) 0.0355(8) 0.0373(8) -0.0090(6) 0.0194(7) 0.0002(7)
O1' 0.082(4) 0.070(4) 0.065(3) -0.014(3) -0.015(3) 0.016(3)
Zn1 0.02721(13) 0.03096(14) 0.02114(12) 0.00036(9) 0.00503(9) 0.00097(9)
Zn2 0.02651(17) 0.02912(18) 0.01819(15) 0.00108(12) 0.00509(13) -0.00269(12)

loop_
_atom_type_symbol
_atom_type_description
_atom_type_scat_dispersion_real
_atom_type_scat_dispersion_imag
_atom_type_scat_source
C C 0.0033 0.0016 'International Tables Vol C Tables 4.2.6.8 and 6.1.1.4'
H H 0.0000 0.0000 'International Tables Vol C Tables 4.2.6.8 and 6.1.1.4'
N N 0.0061 0.0033 'International Tables Vol C Tables 4.2.6.8 and 6.1.1.4'
O O 0.0106 0.0060 'International Tables Vol C Tables 4.2.6.8 and 6.1.1.4'
Zn Zn 0.2839 1.4301 'International Tables Vol C Tables 4.2.6.8 and 6.1.1.4'

loop_
_geom_angle_atom_site_label_1
_geom_angle_atom_site_label_2
_geom_angle_atom_site_label_3
_geom_angle
_geom_angle_site_symmetry_1
_geom_angle_site_symmetry_3
_geom_angle_publ_flag
C5 C1 C6 119.3(2) . . ?
C5 C1 C2 121.38(19) . . ?
C6 C1 C2 119.3(2) . . ?
O2 C2 O3 121.3(2) . . ?
O2 C2 C1 121.1(2) . . ?
O3 C2 C1 117.51(19) . . ?
O5 C3 O4 125.90(18) . . ?
O5 C3 C4 118.33(18) . . ?
O4 C3 C4 115.77(19) . . ?
C7 C4 C12 119.24(19) . . ?
C7 C4 C3 121.17(19) . . ?
C12 C4 C3 119.6(2) . . ?
C1 C5 C6 120.3(2) . 7_545 ?
C5 C6 C1 120.4(2) 7_545 . ?
C10 C7 C4 120.52(19) . . ?
O7 C8 O6 125.41(18) . . ?
O7 C8 C9 117.72(19) . . ?
O6 C8 C9 116.85(18) . . ?
C11 C9 C10 119.57(19) . . ?
C11 C9 C8 119.67(19) . . ?
C10 C9 C8 120.66(19) . . ?
C7 C10 C9 120.2(2) . . ?
C12 C11 C9 120.0(2) . . ?
C11 C12 C4 120.4(2) . . ?
C17 C13 N1 109.1(3) . . ?
N1 C14 N2 112.0(3) . . ?
C16 C15 N2 113.4(6) . . ?
C16 C15 C16' 28.7(5) . . ?
N2 C15 C16' 105.4(6) . . ?
O1 C16 C15 105.2(7) . . ?
C13 C17 N2 107.5(2) . . ?
C18 C18 O1 111.4(7) 2_655 . ?
C15 C16' O1' 111.4(8) . . ?
C14 N1 C13 105.5(2) . . ?
C14 N1 Zn1 122.05(17) . . ?
C13 N1 Zn1 131.7(2) . . ?
C14 N2 C17 106.0(2) . . ?
C14 N2 C15 124.9(3) . . ?
C17 N2 C15 129.0(3) . . ?
C16 O1 C18 111.2(7) . . ?
C2 O3 Zn1 105.71(13) . . ?
C2 O3 Zn2 122.43(12) . . ?
Zn1 O3 Zn2 99.48(6) . . ?
C3 O4 Zn1 121.08(14) . . ?
C3 O5 Zn2 140.51(14) . . ?
C8 O6 Zn1 119.99(13) . 6_566 ?
C8 O7 Zn2 138.53(14) . 4 ?
C18' O1' C16' 115.0(8) . . ?
O4 Zn1 O6 112.92(8) . 6_565 ?
O4 Zn1 N1 102.59(8) . . ?
O6 Zn1 N1 101.22(8) 6_565 . ?
O4 Zn1 O3 112.13(7) . . ?
O6 Zn1 O3 101.53(7) 6_565 . ?
N1 Zn1 O3 126.07(7) . . ?
O7 Zn2 O7 180.00(8) 4_545 6_565 ?
O7 Zn2 O5 84.21(7) 4_545 . ?
O7 Zn2 O5 95.79(7) 6_565 . ?
O7 Zn2 O5 95.79(7) 4_545 7 ?
O7 Zn2 O5 84.21(7) 6_565 7 ?
O5 Zn2 O5 180.00(4) . 7 ?
O7 Zn2 O3 91.41(6) 4_545 7 ?
O7 Zn2 O3 88.59(6) 6_565 7 ?
O5 Zn2 O3 89.06(6) . 7 ?
O5 Zn2 O3 90.94(6) 7 7 ?
O7 Zn2 O3 88.59(6) 4_545 . ?
O7 Zn2 O3 91.41(6) 6_565 . ?
O5 Zn2 O3 90.94(6) . . ?
O5 Zn2 O3 89.06(6) 7 . ?
O3 Zn2 O3 180.00(5) 7 . ?

loop_
_geom_bond_atom_site_label_1
_geom_bond_atom_site_label_2
_geom_bond_distance
_geom_bond_site_symmetry_2
_geom_bond_publ_flag
C1 C5 1.379(3) . ?
C1 C6 1.388(3) . ?
C1 C2 1.500(3) . ?
C2 O2 1.221(3) . ?
C2 O3 1.303(3) . ?
C3 O5 1.241(3) . ?
C3 O4 1.270(3) . ?
C3 C4 1.501(3) . ?
C4 C7 1.380(3) . ?
C4 C12 1.389(3) . ?
C5 C6 1.384(3) 7_545 ?
C6 C5 1.384(3) 7_545 ?
C7 C10 1.377(3) . ?
C8 O7 1.245(2) . ?
C8 O6 1.259(3) . ?
C8 C9 1.501(3) . ?
C9 C11 1.383(3) . ?
C9 C10 1.387(3) . ?
C11 C12 1.380(3) . ?
C13 C17 1.339(4) . ?
C13 N1 1.358(3) . ?
C14 N1 1.313(3) . ?
C14 N2 1.330(3) . ?
C15 C16 1.438(8) . ?
C15 N2 1.486(4) . ?
C15 C16' 1.495(8) . ?
C16 O1 1.387(11) . ?
C17 N2 1.357(4) . ?
C18 C18 0.97(3) 2_655 ?
C18 O1 1.437(10) . ?
C16' O1' 1.507(13) . ?
C18' O1' 1.449(10) . ?
N1 Zn1 1.9711(19) . ?
O3 Zn1 2.0003(15) . ?
O3 Zn2 2.2144(14) . ?
O4 Zn1 1.9437(15) . ?
O5 Zn2 2.0817(15) . ?
O6 Zn1 1.9629(15) 6_566 ?
O7 Zn2 2.0208(14) 4 ?
Zn1 O6 1.9629(15) 6_565 ?
Zn2 O7 2.0208(14) 4_545 ?
Zn2 O7 2.0208(14) 6_565 ?
Zn2 O5 2.0817(15) 7 ?
Zn2 O3 2.2144(14) 7 ?

loop_
_geom_torsion_atom_site_label_1
_geom_torsion_atom_site_label_2
_geom_torsion_atom_site_label_3
_geom_torsion_atom_site_label_4
_geom_torsion
_geom_torsion_site_symmetry_1
_geom_torsion_site_symmetry_2
_geom_torsion_site_symmetry_3
_geom_torsion_site_symmetry_4
_geom_torsion_publ_flag
C5 C1 C2 O2 -171.9(2) . . . . ?
C6 C1 C2 O2 7.2(3) . . . . ?
C5 C1 C2 O3 5.9(3) . . . . ?
C6 C1 C2 O3 -175.08(19) . . . . ?
O5 C3 C4 C7 -178.6(2) . . . . ?
O4 C3 C4 C7 0.9(3) . . . . ?
O5 C3 C4 C12 -0.3(3) . . . . ?
O4 C3 C4 C12 179.2(2) . . . . ?
C6 C1 C5 C6 0.6(4) . . . 7_545 ?
C2 C1 C5 C6 179.6(2) . . . 7_545 ?
C5 C1 C6 C5 -0.6(4) . . . 7_545 ?
C2 C1 C6 C5 -179.6(2) . . . 7_545 ?
C12 C4 C7 C10 -2.9(4) . . . . ?
C3 C4 C7 C10 175.5(2) . . . . ?
O7 C8 C9 C11 15.3(3) . . . . ?
O6 C8 C9 C11 -163.1(2) . . . . ?
O7 C8 C9 C10 -168.4(2) . . . . ?
O6 C8 C9 C10 13.1(3) . . . . ?
C4 C7 C10 C9 0.6(4) . . . . ?
C11 C9 C10 C7 2.0(4) . . . . ?
C8 C9 C10 C7 -174.2(2) . . . . ?
C10 C9 C11 C12 -2.3(4) . . . . ?
C8 C9 C11 C12 174.0(2) . . . . ?
C9 C11 C12 C4 0.0(4) . . . . ?
C7 C4 C12 C11 2.6(4) . . . . ?
C3 C4 C12 C11 -175.8(2) . . . . ?
N2 C15 C16 O1 -63.8(9) . . . . ?
C16' C15 C16 O1 -143(2) . . . . ?
N1 C13 C17 N2 -2.1(4) . . . . ?
C16 C15 C16' O1' 40.6(14) . . . . ?
N2 C15 C16' O1' -70.4(10) . . . . ?
N2 C14 N1 C13 -0.4(4) . . . . ?
N2 C14 N1 Zn1 -171.7(2) . . . . ?
C17 C13 N1 C14 1.6(4) . . . . ?
C17 C13 N1 Zn1 171.6(2) . . . . ?
N1 C14 N2 C17 -0.8(4) . . . . ?
N1 C14 N2 C15 -177.8(3) . . . . ?
C13 C17 N2 C14 1.8(4) . . . . ?
C13 C17 N2 C15 178.6(3) . . . . ?
C16 C15 N2 C14 59.4(7) . . . . ?
C16' C15 N2 C14 88.6(7) . . . . ?
C16 C15 N2 C17 -116.8(6) . . . . ?
C16' C15 N2 C17 -87.6(7) . . . . ?
C15 C16 O1 C18 171.2(9) . . . . ?
C18 C18 O1 C16 162(2) 2_655 . . . ?
O2 C2 O3 Zn1 8.7(3) . . . . ?
C1 C2 O3 Zn1 -169.07(14) . . . . ?
O2 C2 O3 Zn2 -103.7(2) . . . . ?
C1 C2 O3 Zn2 78.5(2) . . . . ?
O5 C3 O4 Zn1 -6.0(3) . . . . ?
C4 C3 O4 Zn1 174.59(14) . . . . ?
O4 C3 O5 Zn2 -4.8(4) . . . . ?
C4 C3 O5 Zn2 174.67(16) . . . . ?
O7 C8 O6 Zn1 -7.6(3) . . . 6_566 ?
C9 C8 O6 Zn1 170.68(14) . . . 6_566 ?
O6 C8 O7 Zn2 34.3(4) . . . 4 ?
C9 C8 O7 Zn2 -144.01(17) . . . 4 ?
C15 C16' O1' C18' -82.4(11) . . . . ?
C3 O4 Zn1 O6 88.17(18) . . . 6_565 ?
C3 O4 Zn1 N1 -163.71(17) . . . . ?
C3 O4 Zn1 O3 -25.80(19) . . . . ?
C14 N1 Zn1 O4 44.1(3) . . . . ?
C13 N1 Zn1 O4 -124.6(3) . . . . ?
C14 N1 Zn1 O6 160.9(2) . . . 6_565 ?
C13 N1 Zn1 O6 -7.8(3) . . . 6_565 ?
C14 N1 Zn1 O3 -85.7(2) . . . . ?
C13 N1 Zn1 O3 105.6(3) . . . . ?
C2 O3 Zn1 O4 -73.61(14) . . . . ?
Zn2 O3 Zn1 O4 54.11(8) . . . . ?
C2 O3 Zn1 O6 165.60(13) . . . 6_565 ?
Zn2 O3 Zn1 O6 -66.69(7) . . . 6_565 ?
C2 O3 Zn1 N1 52.36(15) . . . . ?
Zn2 O3 Zn1 N1 -179.92(7) . . . . ?
C3 O5 Zn2 O7 126.4(2) . . . 4_545 ?
C3 O5 Zn2 O7 -53.6(2) . . . 6_565 ?
C3 O5 Zn2 O5 -62(100) . . . 7 ?
C3 O5 Zn2 O3 -142.1(2) . . . 7 ?
C3 O5 Zn2 O3 37.9(2) . . . . ?
C2 O3 Zn2 O7 -17.36(16) . . . 4_545 ?
Zn1 O3 Zn2 O7 -132.91(7) . . . 4_545 ?
C2 O3 Zn2 O7 162.64(16) . . . 6_565 ?
Zn1 O3 Zn2 O7 47.09(7) . . . 6_565 ?
C2 O3 Zn2 O5 66.82(16) . . . . ?
Zn1 O3 Zn2 O5 -48.73(7) . . . . ?
C2 O3 Zn2 O5 -113.18(16) . . . 7 ?
Zn1 O3 Zn2 O5 131.27(7) . . . 7 ?
C2 O3 Zn2 O3 161(55) . . . 7 ?
Zn1 O3 Zn2 O3 45(55) . . . 7 ?
